data_2013565
loop_
_publ_author_name
'Bomfim, Jo\"ao A. S.'
'Filgueiras, Carlos A. L.'
'Howie, R. Alan'
'Skakle, Janet M. S.'
'Wardell, James L.'

_publ_section_title
;
 Isomorphous dichloro- and
 dibromo(2-methyl-2-phenylpropyl)phenylstannane, both displaying the
 same intramolecular \p--\p interaction at 120K
;
_journal_issue 12
_journal_name_full 'Acta Crystallographica Section C'
_journal_page_first m526
_journal_page_last m529
_journal_paper_doi 10.1107/S0108270103024272
_journal_volume 59
_journal_year 2003
_chemical_formula_iupac '[Sn Cl2 (C6 H5) (C10 H13)]'
_chemical_formula_moiety 'C16 H18 Cl2 Sn'
_chemical_formula_sum 'C16 H18 Cl2 Sn'
_chemical_formula_weight 399.89
_chemical_name_common dichloroneophylphenylstannane
_chemical_name_systematic
;
Dichloro(2-methyl-2-phenylpropyl)phenylstannane
;
_space_group_IT_number 4
_symmetry_cell_setting monoclinic
_symmetry_space_group_name_Hall 'P 2yb'
_symmetry_space_group_name_H-M 'P 1 21 1'
_atom_sites_solution_hydrogens geom
_atom_sites_solution_primary heavy
_atom_sites_solution_secondary difmap
_audit_creation_method SHELXL-97
_cell_angle_alpha 90.00
_cell_angle_beta 93.8823(17)
_cell_angle_gamma 90.00
_cell_formula_units_Z 2
_cell_length_a 9.1673(3)
_cell_length_b 9.0698(2)
_cell_length_c 9.8939(3)
_cell_measurement_reflns_used 4852
_cell_measurement_temperature 120(2)
_cell_measurement_theta_max 27.48
_cell_measurement_theta_min 2.91
_cell_volume 820.75(4)
_computing_cell_refinement 'DENZO and COLLECT'
_computing_data_collection 'DENZO (Otwinowski and Minor, 1997) and COLLECT (Hooft, 1998)'
_computing_data_reduction 'DENZO and COLLECT'
_computing_molecular_graphics 'ORTEP-3 for Windows (Farrugia, 1997)'
_computing_publication_material 'SHELXL97 and PLATON (Spek, 2003)'
_computing_structure_refinement 'SHELXL97 (Sheldrick, 1997)'
_computing_structure_solution 'SHELXS86 (Sheldrick, 1990)'
_diffrn_ambient_temperature 120(2)
_diffrn_detector_area_resol_mean 9.091
_diffrn_measured_fraction_theta_full 0.994
_diffrn_measured_fraction_theta_max 0.994
_diffrn_measurement_device_type 'Enraf--Nonius KappaCCD area-detector'
_diffrn_measurement_method '\f and \w scans to fill the Ewald sphere'
_diffrn_radiation_monochromator graphite
_diffrn_radiation_source 'Enraf--Nonius FR591 rotating anode'
_diffrn_radiation_type MoK\a
_diffrn_radiation_wavelength 0.71073
_diffrn_reflns_av_R_equivalents 0.0302
_diffrn_reflns_av_sigmaI/netI 0.0427
_diffrn_reflns_limit_h_max 10
_diffrn_reflns_limit_h_min -11
_diffrn_reflns_limit_k_max 11
_diffrn_reflns_limit_k_min -10
_diffrn_reflns_limit_l_max 12
_diffrn_reflns_limit_l_min -11
_diffrn_reflns_number 6614
_diffrn_reflns_theta_full 27.47
_diffrn_reflns_theta_max 27.47
_diffrn_reflns_theta_min 2.93
_diffrn_standards_decay_% 0
_diffrn_standards_number 0
_exptl_absorpt_coefficient_mu 1.867
_exptl_absorpt_correction_T_max 0.6920
_exptl_absorpt_correction_T_min 0.6675
_exptl_absorpt_correction_type multi-scan
_exptl_absorpt_process_details '(SORTAV; Blessing, 1995, 1997)'
_exptl_crystal_colour colourless
_exptl_crystal_density_diffrn 1.618
_exptl_crystal_density_method 'not measured'
_exptl_crystal_description block
_exptl_crystal_F_000 396
_exptl_crystal_size_max 0.24
_exptl_crystal_size_mid 0.22
_exptl_crystal_size_min 0.14
_refine_diff_density_max 0.781
_refine_diff_density_min -0.722
_refine_ls_abs_structure_details 'Flack (1983); 1386 Friedel pairs'
_refine_ls_abs_structure_Flack 0.07(3)
_refine_ls_extinction_method none
_refine_ls_goodness_of_fit_ref 1.049
_refine_ls_hydrogen_treatment constr
_refine_ls_matrix_type full
_refine_ls_number_parameters 174
_refine_ls_number_reflns 3375
_refine_ls_number_restraints 1
_refine_ls_restrained_S_all 1.049
_refine_ls_R_factor_all 0.0284
_refine_ls_R_factor_gt 0.0260
_refine_ls_shift/su_max 0.000
_refine_ls_shift/su_mean 0.000
_refine_ls_structure_factor_coef Fsqd
_refine_ls_weighting_details 'calc w=1/[\s^2^(Fo^2^)+(0.0183P)^2^+0.81P] where P=(Fo^2^+2Fc^2^)/3'
_refine_ls_weighting_scheme calc
_refine_ls_wR_factor_gt 0.0615
_refine_ls_wR_factor_ref 0.0627
_reflns_number_gt 3239
_reflns_number_total 3375
_reflns_threshold_expression I>2\s(I)
_cod_data_source_file dn1033.cif
_cod_data_source_block I
_cod_original_sg_symbol_H-M 'P 21'
_cod_database_code 2013565
_cod_database_fobs_code 2013565

loop_
_symmetry_equiv_pos_as_xyz
'x, y, z'
'-x, y+1/2, -z'

loop_
_atom_site_label
_atom_site_fract_x
_atom_site_fract_y
_atom_site_fract_z
_atom_site_U_iso_or_equiv
_atom_site_adp_type
_atom_site_calc_flag
_atom_site_refinement_flags
_atom_site_occupancy
_atom_site_disorder_assembly
_atom_site_disorder_group
_atom_site_type_symbol
Sn1 0.23213(2) 0.26489(3) 0.14716(2) 0.02167(7) Uani d . 1 . . Sn
Cl1 0.12186(9) 0.28363(15) -0.07630(8) 0.0270(2) Uani d . 1 . . Cl
Cl2 0.14501(14) 0.48258(13) 0.24754(13) 0.0291(3) Uani d . 1 . . Cl
C1 0.1273(5) 0.0748(5) 0.2248(5) 0.0241(11) Uani d . 1 . . C
H1A 0.0213 0.0952 0.2256 0.029 Uiso calc R 1 . . H
H1B 0.1396 -0.0086 0.1620 0.029 Uiso calc R 1 . . H
C2 0.1835(4) 0.0279(4) 0.3659(4) 0.0254(8) Uani d . 1 . . C
C3 0.1132(5) -0.1180(5) 0.4000(5) 0.0400(11) Uani d . 1 . . C
H3A 0.1473 -0.1479 0.4920 0.060 Uiso calc R 1 . . H
H3B 0.1404 -0.1935 0.3354 0.060 Uiso calc R 1 . . H
H3C 0.0067 -0.1068 0.3945 0.060 Uiso calc R 1 . . H
C4 0.1358(6) 0.1413(6) 0.4682(5) 0.0468(13) Uani d . 1 . . C
H4A 0.0290 0.1402 0.4694 0.070 Uiso calc R 1 . . H
H4B 0.1682 0.2396 0.4423 0.070 Uiso calc R 1 . . H
H4C 0.1794 0.1167 0.5585 0.070 Uiso calc R 1 . . H
C5 0.3506(4) 0.0110(4) 0.3682(4) 0.0223(8) Uani d . 1 . . C
C6 0.4077(5) -0.0931(5) 0.2823(4) 0.0312(9) Uani d . 1 . . C
H6 0.3433 -0.1550 0.2287 0.037 Uiso calc R 1 . . H
C7 0.5576(6) -0.1073(6) 0.2746(6) 0.0455(13) Uani d . 1 . . C
H7 0.5952 -0.1777 0.2149 0.055 Uiso calc R 1 . . H
C8 0.6512(5) -0.0201(8) 0.3526(6) 0.0604(18) Uani d . 1 . . C
H8 0.7538 -0.0300 0.3471 0.072 Uiso calc R 1 . . H
C9 0.5979(6) 0.0812(7) 0.4384(6) 0.0576(17) Uani d . 1 . . C
H9 0.6634 0.1411 0.4929 0.069 Uiso calc R 1 . . H
C10 0.4462(6) 0.0970(5) 0.4464(4) 0.0383(11) Uani d . 1 . . C
H10 0.4096 0.1677 0.5064 0.046 Uiso calc R 1 . . H
C11 0.4596(4) 0.3004(4) 0.1351(4) 0.0230(9) Uani d . 1 . . C
C12 0.5415(5) 0.2033(5) 0.0643(4) 0.0324(10) Uani d . 1 . . C
H12 0.4959 0.1196 0.0219 0.039 Uiso calc R 1 . . H
C13 0.6890(5) 0.2268(5) 0.0544(5) 0.0390(13) Uani d . 1 . . C
H13 0.7446 0.1595 0.0052 0.047 Uiso calc R 1 . . H
C14 0.7559(5) 0.3480(6) 0.1161(5) 0.0388(11) Uani d . 1 . . C
H14 0.8573 0.3648 0.1085 0.047 Uiso calc R 1 . . H
C15 0.6760(5) 0.4438(5) 0.1883(5) 0.0388(11) Uani d . 1 . . C
H15 0.7223 0.5270 0.2309 0.047 Uiso calc R 1 . . H
C16 0.5270(5) 0.4204(5) 0.1997(4) 0.0325(10) Uani d . 1 . . C
H16 0.4722 0.4860 0.2514 0.039 Uiso calc R 1 . . H

loop_
_atom_site_aniso_label
_atom_site_aniso_U_11
_atom_site_aniso_U_22
_atom_site_aniso_U_33
_atom_site_aniso_U_12
_atom_site_aniso_U_13
_atom_site_aniso_U_23
Sn1 0.01552(11) 0.02109(12) 0.02812(12) 0.00006(13) -0.00064(8) 0.00215(15)
Cl1 0.0185(4) 0.0364(7) 0.0254(3) 0.0037(5) -0.0030(3) 0.0044(5)
Cl2 0.0270(6) 0.0207(5) 0.0397(6) 0.0026(4) 0.0040(5) -0.0038(5)
C1 0.013(2) 0.021(2) 0.039(3) -0.0024(16) 0.0008(18) 0.0026(19)
C2 0.021(2) 0.019(2) 0.037(2) 0.0014(15) 0.0075(17) 0.0040(17)
C3 0.022(2) 0.034(2) 0.065(3) -0.0011(18) 0.006(2) 0.019(2)
C4 0.058(3) 0.040(3) 0.044(3) 0.018(2) 0.023(2) 0.009(2)
C5 0.0217(19) 0.022(2) 0.0235(17) -0.0015(15) 0.0011(15) 0.0025(15)
C6 0.026(2) 0.030(2) 0.039(2) 0.0070(18) 0.0038(18) 0.0043(19)
C7 0.034(3) 0.049(3) 0.056(3) 0.020(2) 0.019(2) 0.017(3)
C8 0.018(2) 0.091(5) 0.072(4) 0.004(3) -0.002(3) 0.044(4)
C9 0.041(3) 0.075(4) 0.053(3) -0.031(3) -0.027(3) 0.031(3)
C10 0.046(3) 0.040(3) 0.027(2) -0.010(2) -0.009(2) 0.0062(19)
C11 0.0175(17) 0.027(3) 0.0240(16) -0.0031(14) 0.0005(14) 0.0071(14)
C12 0.023(2) 0.040(2) 0.034(2) -0.0003(17) 0.0008(18) -0.0017(18)
C13 0.025(2) 0.052(4) 0.041(2) 0.0100(19) 0.0057(19) 0.000(2)
C14 0.016(2) 0.059(3) 0.041(2) -0.002(2) -0.0014(19) 0.015(2)
C15 0.029(2) 0.044(3) 0.041(2) -0.014(2) -0.010(2) 0.005(2)
C16 0.028(2) 0.034(2) 0.034(2) -0.0059(19) -0.0021(19) 0.0016(19)

loop_
_atom_type_symbol
_atom_type_description
_atom_type_scat_dispersion_real
_atom_type_scat_dispersion_imag
_atom_type_scat_source
C C 0.0033 0.0016 'International Tables Vol C Tables 4.2.6.8 and 6.1.1.4'
H H 0.0000 0.0000 'International Tables Vol C Tables 4.2.6.8 and 6.1.1.4'
Cl Cl 0.1484 0.1585 'International Tables Vol C Tables 4.2.6.8 and 6.1.1.4'
Sn Sn -0.6537 1.4246 'International Tables Vol C Tables 4.2.6.8 and 6.1.1.4'

loop_
_geom_angle_atom_site_label_1
_geom_angle_atom_site_label_2
_geom_angle_atom_site_label_3
_geom_angle
C11 Sn1 C1 127.53(16)
C11 Sn1 Cl2 104.91(10)
C1 Sn1 Cl2 110.36(13)
C11 Sn1 Cl1 107.15(10)
C1 Sn1 Cl1 102.62(14)
Cl2 Sn1 Cl1 101.31(5)
C2 C1 Sn1 115.0(3)
C2 C1 H1A 108.5
Sn1 C1 H1A 108.5
C2 C1 H1B 108.5
Sn1 C1 H1B 108.5
H1A C1 H1B 107.5
C1 C2 C3 109.0(4)
C1 C2 C4 109.1(4)
C3 C2 C4 107.1(4)
C1 C2 C5 108.5(3)
C3 C2 C5 110.3(3)
C4 C2 C5 112.8(4)
C2 C3 H3A 109.5
C2 C3 H3B 109.5
H3A C3 H3B 109.5
C2 C3 H3C 109.5
H3A C3 H3C 109.5
H3B C3 H3C 109.5
C2 C4 H4A 109.5
C2 C4 H4B 109.5
H4A C4 H4B 109.5
C2 C4 H4C 109.5
H4A C4 H4C 109.5
H4B C4 H4C 109.5
C10 C5 C6 118.4(4)
C10 C5 C2 123.3(4)
C6 C5 C2 118.2(3)
C7 C6 C5 120.7(4)
C7 C6 H6 119.7
C5 C6 H6 119.7
C8 C7 C6 120.1(5)
C8 C7 H7 120.0
C6 C7 H7 120.0
C9 C8 C7 120.3(5)
C9 C8 H8 119.9
C7 C8 H8 119.9
C8 C9 C10 120.1(5)
C8 C9 H9 120.0
C10 C9 H9 120.0
C5 C10 C9 120.4(5)
C5 C10 H10 119.8
C9 C10 H10 119.8
C12 C11 C16 119.7(4)
C12 C11 Sn1 120.2(3)
C16 C11 Sn1 120.1(3)
C11 C12 C13 120.5(4)
C11 C12 H12 119.7
C13 C12 H12 119.7
C12 C13 C14 120.0(4)
C12 C13 H13 120.0
C14 C13 H13 120.0
C15 C14 C13 120.0(4)
C15 C14 H14 120.0
C13 C14 H14 120.0
C14 C15 C16 120.5(4)
C14 C15 H15 119.8
C16 C15 H15 119.8
C11 C16 C15 119.4(4)
C11 C16 H16 120.3
C15 C16 H16 120.3

loop_
_geom_bond_atom_site_label_1
_geom_bond_atom_site_label_2
_geom_bond_site_symmetry_2
_geom_bond_distance
_geom_bond_publ_flag
Sn1 C11 . 2.121(4) ?
Sn1 C1 . 2.141(5) ?
Sn1 Cl2 . 2.3727(12) ?
Sn1 Cl1 . 2.3740(8) ?
C1 C2 . 1.516(6) ?
C1 H1A . 0.9900 ?
C1 H1B . 0.9900 ?
C2 C3 . 1.520(6) ?
C2 C4 . 1.527(6) ?
C2 C5 . 1.538(6) ?
C3 H3A . 0.9800 ?
C3 H3B . 0.9800 ?
C3 H3C . 0.9800 ?
C4 H4A . 0.9800 ?
C4 H4B . 0.9800 ?
C4 H4C . 0.9800 ?
C5 C10 . 1.372(6) ?
C5 C6 . 1.396(6) ?
C6 C7 . 1.387(6) ?
C6 H6 . 0.9500 ?
C7 C8 . 1.368(9) ?
C7 H7 . 0.9500 ?
C8 C9 . 1.363(8) ?
C8 H8 . 0.9500 ?
C9 C10 . 1.406(8) ?
C9 H9 . 0.9500 ?
C10 H10 . 0.9500 ?
C11 C12 . 1.379(6) ?
C11 C16 . 1.386(5) ?
C12 C13 . 1.379(6) ?
C12 H12 . 0.9500 ?
C13 C14 . 1.381(7) ?
C13 H13 . 0.9500 ?
C14 C15 . 1.368(7) ?
C14 H14 . 0.9500 ?
C15 C16 . 1.394(6) ?
C15 H15 . 0.9500 ?
C16 H16 . 0.9500 ?

loop_
_geom_torsion_atom_site_label_1
_geom_torsion_atom_site_label_2
_geom_torsion_atom_site_label_3
_geom_torsion_atom_site_label_4
_geom_torsion
C11 Sn1 C1 C2 52.5(4)
Cl2 Sn1 C1 C2 -76.7(3)
Cl1 Sn1 C1 C2 176.1(3)
Sn1 C1 C2 C3 -172.9(3)
Sn1 C1 C2 C4 70.4(4)
Sn1 C1 C2 C5 -52.8(4)
C1 C2 C5 C10 116.2(4)
C3 C2 C5 C10 -124.5(4)
C4 C2 C5 C10 -4.8(5)
C1 C2 C5 C6 -61.2(4)
C3 C2 C5 C6 58.2(5)
C4 C2 C5 C6 177.9(4)
C10 C5 C6 C7 -1.2(6)
C2 C5 C6 C7 176.3(4)
C5 C6 C7 C8 0.8(7)
C6 C7 C8 C9 0.0(8)
C7 C8 C9 C10 -0.4(8)
C6 C5 C10 C9 0.8(6)
C2 C5 C10 C9 -176.6(4)
C8 C9 C10 C5 0.0(7)
C1 Sn1 C11 C12 57.8(4)
Cl2 Sn1 C11 C12 -171.0(3)
Cl1 Sn1 C11 C12 -63.9(3)
C1 Sn1 C11 C16 -121.4(3)
Cl2 Sn1 C11 C16 9.8(3)
Cl1 Sn1 C11 C16 116.9(3)
C16 C11 C12 C13 -1.7(6)
Sn1 C11 C12 C13 179.1(3)
C11 C12 C13 C14 0.2(7)
C12 C13 C14 C15 0.7(7)
C13 C14 C15 C16 -0.2(7)
C12 C11 C16 C15 2.2(6)
Sn1 C11 C16 C15 -178.6(3)
C14 C15 C16 C11 -1.2(7)

loop_
_cod_related_entry_id
_cod_related_entry_database
_cod_related_entry_code
1 ChemSpider 24724991
